data_7009297
loop_
_publ_author_name
'Barton, Andrew J.'
'Genge, Anthony R. J.'
'Levason, William'
'Reid, Gillian'

_publ_contact_author
;
    DR GILLIAN REID
    DEPARTMENT OF CHEMISTRY
    UNIVERSITY OF SOUTHAMPTON
    HIGHFIELD
    SOUTHAMPTON
    SO17 1BJ
;
_publ_section_title
;
 Synthesis and structures of bismuth(III) complexes involving thio- and
 seleno-ether ligands
;
_journal_issue 6
_journal_name_full 'Journal of the Chemical Society, Dalton Transactions'
_journal_page_first 859
_journal_paper_doi 10.1039/a909803h
_journal_year 2000
_chemical_formula_moiety 'C8 H18 Bi Cl3 Se3 '
_chemical_formula_structural '[BiCl3(MeC(CH2SeMe)3]'
_chemical_formula_sum 'C8 H18 Bi Cl3 Se3'
_chemical_formula_weight 666.45
_space_group_IT_number 14
_symmetry_cell_setting monoclinic
_symmetry_Int_Tables_number 14
_symmetry_space_group_name_Hall '-P 2yab'
_symmetry_space_group_name_H-M 'P 1 21/a 1'
_audit_creation_date 'Wed Jun 16 14:03:14 1999'
_audit_creation_method 'from TEXRAY.INF file'
_cell_angle_alpha 90
_cell_angle_beta 99.23(4)
_cell_angle_gamma 90
_cell_formula_units_Z 4
_cell_length_a 11.402(7)
_cell_length_b 16.919(5)
_cell_length_c 11.893(6)
_cell_measurement_reflns_used 18
_cell_measurement_temperature 150.0
_cell_volume 2264.6(19)
_computing_cell_refinement 'MSC/AFC Diffractometer Control'
_computing_data_collection 'MSC/AFC Diffractometer Control'
_computing_data_reduction teXsan
_computing_publication_material teXsan
_computing_structure_refinement teXsan
_computing_structure_solution 'DIRDIF92 (PATTY)'
_diffrn_ambient_temperature 150.0
_diffrn_measurement_device AFC7S
_diffrn_measurement_method 'omega/2-theta scans'
_diffrn_orient_matrix_UB_11 0.07359
_diffrn_orient_matrix_UB_12 0.03249
_diffrn_orient_matrix_UB_13 0.02044
_diffrn_orient_matrix_UB_21 -0.00643
_diffrn_orient_matrix_UB_22 0.01755
_diffrn_orient_matrix_UB_23 -0.08105
_diffrn_orient_matrix_UB_31 -0.04937
_diffrn_orient_matrix_UB_32 0.04615
_diffrn_orient_matrix_UB_33 0.01643
_diffrn_radiation_monochromator graphite
_diffrn_radiation_source 'X-ray tube'
_diffrn_radiation_type MoKalpha
_diffrn_radiation_wavelength 0.71073
_diffrn_reflns_av_R_equivalents 0.0884
_diffrn_reflns_limit_h_max 13
_diffrn_reflns_limit_h_min 0
_diffrn_reflns_limit_k_max 20
_diffrn_reflns_limit_k_min 0
_diffrn_reflns_limit_l_max 13
_diffrn_reflns_limit_l_min -14
_diffrn_reflns_number 4352
_diffrn_reflns_theta_max 24.98
_diffrn_reflns_theta_min 2.5
_diffrn_standards_decay_% -2.53
_diffrn_standards_interval_count 150
_diffrn_standards_number 3
_exptl_absorpt_coefficient_mu 12.928
_exptl_absorpt_correction_T_max 1.000
_exptl_absorpt_correction_T_min 0.254
_exptl_absorpt_correction_type empirical
_exptl_absorpt_process_details psi-scan
_exptl_crystal_colour yellow
_exptl_crystal_density_diffrn 1.955
_exptl_crystal_density_meas ?
_exptl_crystal_description plate
_exptl_crystal_F_000 1208.00
_exptl_crystal_size_max 0.260
_exptl_crystal_size_mid 0.230
_exptl_crystal_size_min 0.040
_refine_diff_density_max 3.45
_refine_diff_density_min -1.34
_refine_ls_extinction_method none
_refine_ls_goodness_of_fit_obs 2.568
_refine_ls_hydrogen_treatment noref
_refine_ls_matrix_type full
_refine_ls_number_parameters 136
_refine_ls_number_reflns 1880
_refine_ls_number_restraints 0
_refine_ls_R_factor_obs 0.0598
_refine_ls_shift/esd_max 0.0070
_refine_ls_structure_factor_coef F
_refine_ls_weighting_scheme sigma
_refine_ls_wR_factor_obs 0.0877
_reflns_number_observed 1880
_reflns_number_total 4136
_reflns_observed_criterion 2.00
_cod_data_source_file a909803h.txt
_cod_data_source_block abbi1_BiCl3_+_se3-tripod
_cod_depositor_comments
;
The following automatic conversions were performed:
'_atom_site_thermal_displace_type' value 'UiSO' changed to 'Uiso'
according to '/home/saulius/struct/CIF-dictionaries/cif_core.dic'
dictionary named 'cif_core.dic' version 2.4.1 from 2010-06-29 (18 times).

Automatic conversion script
Id: cif_fix_enum 1527 2010-12-29 10:47:43Z saulius 

The following automatic conversions were performed:

'_atom_site_thermal_displace_type' tag value 'Uij' was replaced with
'Uani' value 15 times.

Automatic conversion script
Id: cif_fix_values 1646 2011-03-28 12:23:43Z adriana 
;
_cod_original_cell_volume 2264(1)
_cod_original_sg_symbol_H-M 'P 21/a     '
_cod_original_formula_sum 'C8 H18 Bi Cl3 Se3 '
_cod_database_code 7009297
_cell_measurement_2theta_min 13.9
_cell_measurement_2theta_max 17.2

loop_
_symmetry_equiv_pos_as_xyz
'   +x,   +y,   +z'
'1/2-x,1/2+y,   -z'
'   -x,   -y,   -z'
'1/2+x,1/2-y,   +z'

loop_
_atom_site_aniso_label
_atom_site_aniso_U_11
_atom_site_aniso_U_22
_atom_site_aniso_U_33
_atom_site_aniso_U_12
_atom_site_aniso_U_13
_atom_site_aniso_U_23
Bi(1) 0.0290(7) 0.0184(6) 0.0442(9) -0.0008(7) 0.0057(6) 0.0004(8)
Se(1) 0.048(2) 0.026(2) 0.050(3) 0.005(2) 0.017(2) 0.002(2)
Se(2) 0.038(2) 0.020(2) 0.069(4) -0.002(2) 0.001(2) 0.003(2)
Se(4) 0.030(2) 0.021(2) 0.057(3) 0.000(1) 0.006(2) -0.002(2)
Cl(1) 0.035(6) 0.036(5) 0.080(9) -0.006(4) 0.012(6) 0.006(6)
Cl(2) 0.093(9) 0.029(5) 0.059(9) 0.006(6) -0.014(7) -0.004(5)
Cl(3) 0.031(5) 0.027(5) 0.056(7) -0.009(4) 0.011(5) -0.007(5)
C(1) 0.02(2) 0.02(2) 0.06(3) -0.01(1) 0.01(2) 0.00(2)
C(2) 0.06(3) 0.03(2) 0.02(3) -0.01(2) 0.00(2) 0.00(2)
C(3) 0.08(3) 0.02(2) 0.02(2) 0.01(2) 0.01(2) 0.00(2)
C(4) 0.03(2) 0.05(2) 0.06(3) 0.00(2) 0.01(2) 0.01(2)
C(5) 0.06(3) 0.06(3) 0.03(3) 0.01(2) 0.00(2) 0.00(2)
C(6) 0.03(2) 0.02(2) 0.11(4) 0.00(2) 0.02(2) -0.01(2)
C(7) 0.07(3) 0.04(2) 0.04(3) -0.01(2) -0.01(2) -0.01(2)
C(8) 0.07(3) 0.03(2) 0.07(4) -0.02(2) 0.00(3) 0.01(2)

loop_
_atom_site_label
_atom_site_fract_x
_atom_site_fract_y
_atom_site_fract_z
_atom_site_U_iso_or_equiv
_atom_site_thermal_displace_type
_atom_site_calc_flag
_atom_site_calc_attached_atom
Bi(1) 0.1095(1) 0.04207(7) 0.3660(1) 0.0305(4) Uani ? ?
Se(1) 0.1980(3) -0.0840(2) 0.2285(4) 0.040(1) Uani ? ?
Se(2) 0.4644(3) -0.2848(2) 0.5895(4) 0.043(1) Uani ? ?
Se(4) 0.2555(3) -0.0656(2) 0.5555(4) 0.036(1) Uani ? ?
Cl(1) 0.3158(8) 0.1039(5) 0.3451(10) 0.050(3) Uani ? ?
Cl(2) 0.001(1) 0.0799(6) 0.1688(10) 0.063(4) Uani ? ?
Cl(3) -0.0605(7) -0.0726(5) 0.3843(9) 0.038(3) Uani ? ?
C(1) 0.376(3) -0.107(2) 0.469(3) 0.04(1) Uani ? ?
C(2) 0.339(3) -0.185(2) 0.401(3) 0.04(1) Uani ? ?
C(3) 0.210(3) -0.173(2) 0.334(3) 0.04(1) Uani ? ?
C(4) 0.430(3) -0.205(2) 0.331(3) 0.04(1) Uani ? ?
C(5) 0.359(3) 0.014(2) 0.641(3) 0.05(1) Uani ? ?
C(6) 0.324(3) -0.255(2) 0.481(4) 0.05(1) Uani ? ?
C(7) 0.053(3) -0.123(2) 0.140(3) 0.05(1) Uani ? ?
C(8) 0.435(4) -0.227(2) 0.722(4) 0.06(2) Uani ? ?
H(1) 0.3911 -0.0674 0.4165 0.0420 Uiso ? ?
H(2) 0.4464 -0.1170 0.5215 0.0420 Uiso ? ?
H(3) 0.1570 -0.1645 0.3869 0.0451 Uiso ? ?
H(4) 0.1868 -0.2200 0.2916 0.0451 Uiso ? ?
H(5) 0.4060 -0.2510 0.2873 0.0533 Uiso ? ?
H(6) 0.4381 -0.1622 0.2806 0.0533 Uiso ? ?
H(7) 0.5034 -0.2144 0.3784 0.0533 Uiso ? ?
H(8) 0.4259 -0.0116 0.6833 0.0581 Uiso ? ?
H(9) 0.3844 0.0502 0.5891 0.0581 Uiso ? ?
H(10) 0.3160 0.0410 0.6910 0.0581 Uiso ? ?
H(11) 0.3007 -0.2998 0.4348 0.0599 Uiso ? ?
H(12) 0.2632 -0.2418 0.5235 0.0599 Uiso ? ?
H(13) -0.0060 -0.1288 0.1883 0.0633 Uiso ? ?
H(14) 0.0251 -0.0867 0.0810 0.0633 Uiso ? ?
H(15) 0.0669 -0.1728 0.1081 0.0633 Uiso ? ?
H(16) 0.4983 -0.2350 0.7830 0.0697 Uiso ? ?
H(17) 0.4283 -0.1719 0.7046 0.0697 Uiso ? ?
H(18) 0.3626 -0.2446 0.7440 0.0697 Uiso ? ?

loop_
_atom_type_symbol
_atom_type_oxidation_number
_atom_type_number_in_cell
_atom_type_scat_dispersion_real
_atom_type_scat_dispersion_imag
_atom_type_scat_source
C 0 32 0.003 0.002 'International Tables'
H 0 72 0.000 0.000 'International Tables'
Se 0 12 -0.093 2.226 'International Tables'
Bi 0 4 -4.108 10.257 'International Tables'
Cl 0 12 0.148 0.159 'International Tables'

loop_
_geom_angle_atom_site_label_1
_geom_angle_atom_site_label_2
_geom_angle_atom_site_label_3
_geom_angle
_geom_angle_site_symmetry_1
_geom_angle_site_symmetry_2
_geom_angle_site_symmetry_3
_geom_angle_publ_flag
Se(1) Bi(1) Se(2*) 153.6(1) ? ? ? yes
Se(1) Bi(1) Se(4) 78.0(1) ? ? ? yes
Se(1) Bi(1) Cl(1) 81.1(2) ? ? ? yes
Se(1) Bi(1) Cl(2) 80.3(3) ? ? ? yes
Se(1) Bi(1) Cl(3) 81.0(2) ? ? ? yes
Se(1) Bi(1) Cl(3*) 140.0(2) ? ? ? yes
Se(2) Bi(1) Se(4) 123.2(1) ? ? ? yes
Se(2) Bi(1) Cl(1) 85.0(2) ? ? ? yes
Se(2) Bi(1) Cl(2) 79.4(2) ? ? ? yes
Se(2) Bi(1) Cl(3) 115.6(2) ? ? ? yes
Se(2) Bi(1) Cl(3*) 65.9(2) ? ? ? yes
Se(4) Bi(1) Cl(1) 85.4(2) ? ? ? yes
Se(4) Bi(1) Cl(2) 157.5(2) ? ? ? yes
Se(4) Bi(1) Cl(3) 80.5(2) ? ? ? yes
Se(4) Bi(1) Cl(3*) 64.8(2) ? ? ? yes
Cl(1) Bi(1) Cl(2) 97.1(4) ? ? ? yes
Cl(1) Bi(1) Cl(3) 159.2(3) ? ? ? yes
Cl(1) Bi(1) Cl(3*) 108.8(3) ? ? ? yes
Cl(2) Bi(1) Cl(3) 90.3(3) ? ? ? yes
Cl(2) Bi(1) Cl(3*) 133.7(3) ? ? ? yes
Cl(3) Bi(1) Cl(3*) 79.0(3) ? ? ? yes
Bi(1) Se(1) C(3) 101.4(10) ? ? ? yes
Bi(1) Se(1) C(7) 101(1) ? ? ? yes
C(3) Se(1) C(7) 92(1) ? ? ? yes
Bi(1) Se(2) C(6) 98.0(10) ? ? ? yes
Bi(1) Se(2) C(8) 104(1) ? ? ? yes
C(6) Se(2) C(8) 100(1) ? ? ? yes
Bi(1) Se(4) C(1) 99(1) ? ? ? yes
Bi(1) Se(4) C(5) 100(1) ? ? ? yes
C(1) Se(4) C(5) 95(1) ? ? ? yes
Bi(1) Cl(3) Bi(1) 101.0(3) ? ? ? yes
Se(4) C(1) C(2) 114(2) ? ? ? yes
C(1) C(2) C(3) 108(2) ? ? ? yes
C(1) C(2) C(4) 109(2) ? ? ? yes
C(1) C(2) C(6) 112(3) ? ? ? yes
C(3) C(2) C(4) 115(3) ? ? ? yes
C(3) C(2) C(6) 103(2) ? ? ? yes
C(4) C(2) C(6) 109(3) ? ? ? yes
Se(1) C(3) C(2) 112(2) ? ? ? yes
Se(2) C(6) C(2) 116(2) ? ? ? yes

loop_
_geom_bond_atom_site_label_1
_geom_bond_atom_site_label_2
_geom_bond_distance
_geom_bond_site_symmetry_1
_geom_bond_site_symmetry_2
_geom_bond_publ_flag
Bi(1) Se(1) 2.962(4) ? ? yes
Bi(1) Se(2*) 3.117(4) ? ? yes
Bi(1) Se(4) 3.156(4) ? ? yes
Bi(1) Cl(1) 2.622(9) ? ? yes
Bi(1) Cl(2) 2.55(1) ? ? yes
Bi(1) Cl(3) 2.776(8) ? ? yes
Bi(1*) Cl(3) 3.151(10) ? ? yes
Se(1) C(3) 1.95(3) ? ? yes
Se(1) C(7) 1.93(4) ? ? yes
Se(2) C(6) 1.95(4) ? ? yes
Se(2) C(8) 1.93(5) ? ? yes
Se(4) C(1) 1.97(3) ? ? yes
Se(4) C(5) 1.96(4) ? ? yes
C(1) C(2) 1.57(5) ? ? yes
C(2) C(3) 1.57(5) ? ? yes
C(2) C(4) 1.47(5) ? ? yes
C(2) C(6) 1.55(5) ? ? yes
